data_4088171
loop_
_publ_author_name
'Molteni, Roberto'
'Edkins, Katharina'
'Haehnel, Martin'
'Steffen, Andreas'

_publ_section_title
;
 C--H Activation of Fluoroarenes: Synthesis, Structure, and Luminescence
 Properties of Copper(I) and Gold(I) Complexes Bearing 2-Phenylpyridine
 Ligands
;
_journal_issue 5
_journal_name_full Organometallics
_journal_page_first 629
_journal_paper_doi 10.1021/acs.organomet.5b00904
_journal_volume 35
_journal_year 2016
_chemical_formula_moiety 'C42 H31 Br F4 P2 Pd'
_chemical_formula_sum 'C42 H31 Br F4 P2 Pd'
_chemical_formula_weight 859.97
_space_group_crystal_system orthorhombic
_space_group_IT_number 61
_space_group_name_Hall '-P 2ac 2ab'
_space_group_name_H-M_alt 'P b c a'
_atom_sites_solution_primary iterative
_audit_creation_date 2013-02-08
_audit_creation_method
;
  Olex2 1.2-beta
  (compiled Dec  5 2012 16:17:34, GUI svn.r4385)
;
_cell_angle_alpha 90
_cell_angle_beta 90
_cell_angle_gamma 90
_cell_formula_units_Z 8
_cell_length_a 12.1090(3)
_cell_length_b 23.1668(6)
_cell_length_c 25.8891(7)
_cell_measurement_reflns_used 9822
_cell_measurement_temperature 100
_cell_measurement_theta_max 27.73
_cell_measurement_theta_min 2.36
_cell_volume 7262.6(3)
_computing_molecular_graphics
;
O. V. Dolomanov, L. J. Bourhis, R. J. Gildea, J. A. K. Howard and H. Puschmann,
OLEX2: a complete structure solution, refinement and analysis program.
J. Appl. Cryst. (2009). 42, 339-341.
;
_computing_publication_material
;
O. V. Dolomanov, L. J. Bourhis, R. J. Gildea, J. A. K. Howard and H. Puschmann,
OLEX2: a complete structure solution, refinement and analysis program.
J. Appl. Cryst. (2009). 42, 339-341.
;
_computing_structure_refinement
;
olex2.refine (L.J. Bourhis, O.V. Dolomanov, R.J. Gildea, J.A.K. Howard,
H. Puschmann, in preparation, 2011)
;
_computing_structure_solution
;
olex2.solve (L.J. Bourhis, O.V. Dolomanov, R.J. Gildea, J.A.K. Howard,
H. Puschmann, in preparation, 2011)
;
_diffrn_ambient_temperature 100
_diffrn_detector 'Bruker APEX2 area detector'
_diffrn_detector_area_resol_mean 7.9
_diffrn_detector_type 'CCD area detector'
_diffrn_measured_fraction_theta_full 1.0000
_diffrn_measured_fraction_theta_max 1.0000
_diffrn_measurement_device 'four-circle diffractometer'
_diffrn_measurement_device_type 'Bruker SMART APEX2 area detector'
_diffrn_measurement_method '\w and \f scans'
_diffrn_radiation_monochromator graphite
_diffrn_radiation_probe x-ray
_diffrn_radiation_type 'Mo K\a'
_diffrn_radiation_wavelength 0.71073
_diffrn_radiation_xray_symbol K-L~3~
_diffrn_reflns_av_R_equivalents 0.0777
_diffrn_reflns_av_unetI/netI 0.0456
_diffrn_reflns_limit_h_max 14
_diffrn_reflns_limit_h_min -15
_diffrn_reflns_limit_k_max 29
_diffrn_reflns_limit_k_min -29
_diffrn_reflns_limit_l_max 32
_diffrn_reflns_limit_l_min -32
_diffrn_reflns_number 117296
_diffrn_reflns_theta_full 26.0000
_diffrn_reflns_theta_max 26.00
_diffrn_reflns_theta_min 1.57
_diffrn_source 'microfocus sealed X-ray tube'
_diffrn_standards_number 0
_exptl_absorpt_coefficient_mu 1.750
_exptl_absorpt_correction_T_max 0.8587
_exptl_absorpt_correction_T_min 0.5643
_exptl_absorpt_correction_type numerical
_exptl_absorpt_process_details
;
SADABS-2008/1 (Bruker,2008) was used for absorption correction.
wR2(int) was 0.0777 before and 0.0577 after correction.
The Ratio of minimum to maximum transmission is 0.6572.
The \l/2 correction factor is 0.0015.
;
_exptl_crystal_colour 'clear colourless'
_exptl_crystal_colour_lustre clear
_exptl_crystal_colour_primary colourless
_exptl_crystal_density_diffrn 1.5729
_exptl_crystal_description plate
_exptl_crystal_F_000 3433.0105
_exptl_crystal_preparation 'soaked in perfluoro polyether oil'
_exptl_crystal_recrystallization_method 'from toluene'
_exptl_crystal_size_max 0.1
_exptl_crystal_size_mid 0.1
_exptl_crystal_size_min 0.1
_refine_diff_density_max 0.5411
_refine_diff_density_min -1.9273
_refine_diff_density_rms 0.1573
_refine_ls_d_res_high 0.8106
_refine_ls_d_res_low 12.9445
_refine_ls_goodness_of_fit_ref 1.0230
_refine_ls_hydrogen_treatment constr
_refine_ls_matrix_type full
_refine_ls_number_constraints 65
_refine_ls_number_parameters 460
_refine_ls_number_reflns 7128
_refine_ls_number_restraints 0
_refine_ls_restrained_S_all 1.0230
_refine_ls_R_factor_all 0.0554
_refine_ls_R_factor_gt 0.0363
_refine_ls_shift/su_max 0.0007
_refine_ls_shift/su_mean 0.0001
_refine_ls_structure_factor_coef Fsqd
_refine_ls_weighting_details 'w=1/[\s^2^(Fo^2^)+(0.0743P)^2^+5.9331P] where P=(Fo^2^+2Fc^2^)/3'
_refine_ls_weighting_scheme calc
_refine_ls_wR_factor_ref 0.1199
_reflns_Friedel_coverage 0.0
_reflns_limit_h_max 14
_reflns_limit_h_min 0
_reflns_limit_k_max 28
_reflns_limit_k_min 0
_reflns_limit_l_max 31
_reflns_limit_l_min 0
_reflns_number_gt 5335
_reflns_number_total 7128
_reflns_threshold_expression I>=2u(I)
_cod_data_source_file om5b00904_si_007.cif
_cod_data_source_block 13S010
_cod_depositor_comments
;
The following automatic conversions were performed:

data item '_diffrn_radiation_probe' value 'X-ray' was changed to
'x-ray' in accordance with the
/home/saulius/struct/COD-crude-data/automatic-downloads/DataCite-retrospective/ACS/depositions/lib/dictionaries/cif_core.dic
dictionary named 'cif_core.dic' version 2.4.2 last updated on
2011-04-26.

Automatic conversion script
Id: cif_fix_values 6909 2019-04-08 15:41:33Z antanas 
;
_cod_database_code 4088171
_olex2_refinement_description
;
1. Fixed Uiso
 At 1.2 times of:
  H53 of C53, H51 of C51, H50 of C50, H49 of C49, H48 of C48, H47 of C47, H45
  of C45, H44 of C44, H43 of C43, H8 of C8, H18 of C18, H15 of C15, H14 of C14,
  H12 of C12, H20 of C20, H21 of C21, H22 of C22, H25 of C25, H27 of C27, H28
  of C28, H30 of C30, H31 of C31, H32 of C32, H33 of C33, H34 of C34, H36 of
  C36, H37 of C37, H38 of C38, H39 of C39, H40 of C40, H41 of C41, H42 of C42
2. Others
 Sof(H44)=1-Sof(H51)=1-Sof(H51)=Sof(F2)
3.a Aromatic/amide H refined with riding coordinates:
 C8(H8), C12(H12), C14(H14), C15(H15), C18(H18), C20(H20), C21(H21), C22(H22),
 C25(H25), C27(H27), C28(H28), C30(H30), C31(H31), C32(H32), C33(H33), C34(H34),
  C36(H36), C37(H37), C38(H38), C39(H39), C40(H40), C41(H41), C42(H42),
 C43(H43), C44(H44), C45(H45), C47(H47), C48(H48), C49(H49), C50(H50), C51(H51),
  C53(H53)
;

loop_
_space_group_symop_id
_space_group_symop_operation_xyz
1 x,y,z
2 x+1/2,-y+1/2,-z
3 -x,y+1/2,-z+1/2
4 -x+1/2,-y,z+1/2
5 -x,-y,-z
6 -x-1/2,y-1/2,z
7 x,-y-1/2,z-1/2
8 x-1/2,y,-z-1/2

loop_
_atom_site_label
_atom_site_type_symbol
_atom_site_fract_x
_atom_site_fract_y
_atom_site_fract_z
_atom_site_U_iso_or_equiv
_atom_site_adp_type
_atom_site_occupancy
_atom_site_refinement_flags_posn
_atom_site_disorder_group
Pd1 Pd 0.10254(2) 0.329406(11) 0.637987(10) 0.01018(10) Uani 1.000000 . .
P3 P 0.07427(8) 0.23044(4) 0.63669(4) 0.0127(2) Uani 1.000000 . .
P4 P 0.13345(8) 0.42859(4) 0.63739(4) 0.0125(2) Uani 1.000000 . .
F5 F 0.2987(2) 0.29043(12) 0.81944(9) 0.0445(7) Uani 1.000000 . .
F6 F 0.1278(3) 0.33269(14) 0.87579(10) 0.0539(9) Uani 1.000000 . .
C7 C 0.1098(3) 0.32821(14) 0.71594(14) 0.0128(8) Uani 1.000000 . .
C8 C 0.0440(3) 0.49523(14) 0.71885(14) 0.0175(8) Uani 1.000000 . .
H8 H -0.0157(3) 0.50427(14) 0.69650(14) 0.0211(10) Uiso 1.000000 R .
F9 F -0.0568(2) 0.37083(12) 0.82683(9) 0.0401(7) Uani 1.000000 . .
C10 C 0.1215(4) 0.33038(19) 0.82354(16) 0.0332(11) Uani 1.000000 . .
C11 C 0.0901(3) 0.19116(15) 0.69709(15) 0.0149(8) Uani 1.000000 . .
C12 C -0.0820(3) 0.43876(16) 0.60396(14) 0.0177(8) Uani 1.000000 . .
H12 H -0.0925(3) 0.40373(16) 0.62238(14) 0.0213(10) Uiso 1.000000 R .
C13 C 0.2640(3) 0.45115(15) 0.60861(14) 0.0164(8) Uani 1.000000 . .
C14 C 0.4646(4) 0.4851(2) 0.56640(17) 0.0352(11) Uani 1.000000 . .
H14 H 0.5331(4) 0.4967(2) 0.55177(17) 0.0422(14) Uiso 1.000000 R .
C15 C -0.0987(3) 0.15102(16) 0.62792(14) 0.0170(8) Uani 1.000000 . .
H15 H -0.0572(3) 0.12783(16) 0.65112(14) 0.0204(10) Uiso 1.000000 R .
C16 C 0.0222(3) 0.46421(15) 0.60247(13) 0.0136(8) Uani 1.000000 . .
C17 C 0.1736(3) 0.19833(15) 0.59243(14) 0.0170(8) Uani 1.000000 . .
C18 C 0.1789(3) 0.15521(16) 0.70774(16) 0.0226(9) Uani 1.000000 . .
H18 H 0.2345(3) 0.14921(16) 0.68241(16) 0.0272(11) Uiso 1.000000 R .
C20 C 0.0422(3) 0.51308(16) 0.76995(15) 0.0223(9) Uani 1.000000 . .
H20 H -0.0196(3) 0.53413(16) 0.78254(15) 0.0268(10) Uiso 1.000000 R .
C21 C 0.2841(4) 0.21334(18) 0.59595(17) 0.0288(10) Uani 1.000000 . .
H21 H 0.3079(4) 0.23969(18) 0.62176(17) 0.0345(12) Uiso 1.000000 R .
C22 C 0.1400(4) 0.16123(16) 0.55302(16) 0.0253(10) Uani 1.000000 . .
H22 H 0.0641(4) 0.15165(16) 0.54941(16) 0.0303(11) Uiso 1.000000 R .
C24 C 0.1345(3) 0.46382(15) 0.70038(14) 0.0162(8) Uani 1.000000 . .
C25 C 0.2230(3) 0.45271(15) 0.73357(14) 0.0182(8) Uani 1.000000 . .
H25 H 0.2858(3) 0.43224(15) 0.72130(14) 0.0218(10) Uiso 1.000000 R .
C26 C -0.0596(3) 0.20583(14) 0.61410(13) 0.0134(8) Uani 1.000000 . .
C27 C 0.1060(4) 0.13669(19) 0.79262(17) 0.0315(11) Uani 1.000000 . .
H27 H 0.1113(4) 0.11798(19) 0.82518(17) 0.0378(13) Uiso 1.000000 R .
C28 C -0.1545(4) 0.51495(17) 0.55096(15) 0.0252(10) Uani 1.000000 . .
H28 H -0.2146(4) 0.53234(17) 0.53326(15) 0.0302(11) Uiso 1.000000 R .
C29 C 0.2075(3) 0.30929(19) 0.79525(15) 0.0253(9) Uani 1.000000 . .
C30 C 0.1277(3) 0.50083(16) 0.80236(15) 0.0215(9) Uani 1.000000 . .
H30 H 0.1243(3) 0.51248(16) 0.83751(15) 0.0258(11) Uiso 1.000000 R .
C31 C 0.0095(3) 0.19991(16) 0.73522(14) 0.0207(9) Uani 1.000000 . .
H31 H -0.0515(3) 0.22471(16) 0.72875(14) 0.0249(10) Uiso 1.000000 R .
C32 C 0.3227(3) 0.41424(17) 0.57671(14) 0.0226(9) Uani 1.000000 . .
H32 H 0.2942(3) 0.37696(17) 0.56925(14) 0.0271(11) Uiso 1.000000 R .
C33 C 0.4078(4) 0.5225(2) 0.59842(18) 0.0359(12) Uani 1.000000 . .
H33 H 0.4373(4) 0.5595(2) 0.60601(18) 0.0431(14) Uiso 1.000000 R .
C34 C 0.2195(3) 0.47152(16) 0.78436(15) 0.0217(9) Uani 1.000000 . .
H34 H 0.2800(3) 0.46429(16) 0.80680(15) 0.0260(11) Uiso 1.000000 R .
C36 C 0.2168(4) 0.13831(18) 0.51914(18) 0.0348(11) Uani 1.000000 . .
H36 H 0.1934(4) 0.11252(18) 0.49279(18) 0.0418(13) Uiso 1.000000 R .
C37 C -0.0519(4) 0.53998(17) 0.54906(15) 0.0264(10) Uani 1.000000 . .
H37 H -0.0412(4) 0.57430(17) 0.52960(15) 0.0316(12) Uiso 1.000000 R .
C38 C 0.0363(3) 0.51565(16) 0.57523(15) 0.0226(9) Uani 1.000000 . .
H38 H 0.1064(3) 0.53400(16) 0.57465(15) 0.0271(11) Uiso 1.000000 R .
C39 C -0.1970(3) 0.13040(16) 0.60814(15) 0.0221(9) Uani 1.000000 . .
H39 H -0.2227(3) 0.09317(16) 0.61773(15) 0.0265(11) Uiso 1.000000 R .
C40 C -0.1223(3) 0.23919(16) 0.58020(15) 0.0192(9) Uani 1.000000 . .
H40 H -0.0975(3) 0.27653(16) 0.57044(15) 0.0230(10) Uiso 1.000000 R .
C41 C 0.3252(4) 0.15239(17) 0.52329(17) 0.0315(11) Uani 1.000000 . .
H41 H 0.3772(4) 0.13653(17) 0.49978(17) 0.0378(13) Uiso 1.000000 R .
C42 C 0.3076(3) 0.50560(17) 0.61939(16) 0.0258(9) Uani 1.000000 . .
H42 H 0.2683(3) 0.53130(17) 0.64127(16) 0.0310(11) Uiso 1.000000 R .
C43 C -0.2205(3) 0.21795(17) 0.56082(16) 0.0262(10) Uani 1.000000 . .
H43 H -0.2629(3) 0.24095(17) 0.53777(16) 0.0314(12) Uiso 1.000000 R .
C44 C 0.2013(3) 0.30821(15) 0.74183(14) 0.0179(8) Uani 1.000000 . .
H44 H 0.2617(3) 0.29327(15) 0.72261(14) 0.0214(10) Uiso 0.468596 R 1
C45 C 0.4227(4) 0.4314(2) 0.55559(17) 0.0339(11) Uani 1.000000 . .
H45 H 0.4624(4) 0.4059(2) 0.53361(17) 0.0407(13) Uiso 1.000000 R .
C46 C 0.0281(3) 0.34969(18) 0.79872(15) 0.0250(9) Uani 1.000000 . .
C47 C -0.1708(3) 0.46437(17) 0.57861(15) 0.0218(9) Uani 1.000000 . .
H47 H -0.2421(3) 0.44733(17) 0.58025(15) 0.0262(11) Uiso 1.000000 R .
C48 C -0.2580(4) 0.16390(17) 0.57442(16) 0.0256(9) Uani 1.000000 . .
H48 H -0.3255(4) 0.14971(17) 0.56067(16) 0.0307(11) Uiso 1.000000 R .
C49 C 0.0194(4) 0.17190(17) 0.78270(16) 0.0280(10) Uani 1.000000 . .
H49 H -0.0354(4) 0.17764(17) 0.80844(16) 0.0336(12) Uiso 1.000000 R .
C50 C 0.1866(4) 0.12773(18) 0.75589(18) 0.0353(11) Uani 1.000000 . .
H50 H 0.2473(4) 0.10301(18) 0.76317(18) 0.0424(14) Uiso 1.000000 R .
C51 C 0.0229(3) 0.34921(15) 0.74560(14) 0.0171(8) Uani 1.000000 . .
H51 H -0.0414(3) 0.36350(15) 0.72888(14) 0.0205(10) Uiso 0.531404 R 2
C53 C 0.3601(4) 0.1897(2) 0.56162(19) 0.0345(11) Uani 1.000000 . .
H53 H 0.4362(4) 0.1993(2) 0.56451(19) 0.0415(13) Uiso 1.000000 R .
Br1 Br 0.09496(3) 0.330912(16) 0.542394(16) 0.02442(13) Uani 1.000000 . .
F1 F 0.2900(3) 0.28553(16) 0.71507(14) 0.0179(12) Uani 0.531404 . 2
F2 F -0.0692(3) 0.37121(18) 0.72189(16) 0.0147(13) Uani 0.468596 . 1

loop_
_atom_site_aniso_label
_atom_site_aniso_U_11
_atom_site_aniso_U_22
_atom_site_aniso_U_33
_atom_site_aniso_U_12
_atom_site_aniso_U_13
_atom_site_aniso_U_23
Pd1 0.01264(17) 0.00733(15) 0.01056(16) 0.00155(10) -0.00011(11) 0.00102(11)
P3 0.0143(5) 0.0085(4) 0.0154(5) 0.0025(4) 0.0004(4) 0.0012(4)
P4 0.0149(5) 0.0086(4) 0.0141(5) 0.0013(4) -0.0013(4) 0.0013(4)
F5 0.0365(16) 0.073(2) 0.0240(13) 0.0265(14) -0.0089(12) 0.0068(14)
F6 0.060(2) 0.092(3) 0.0097(12) 0.0274(17) -0.0027(13) 0.0017(13)
C7 0.014(2) 0.0080(17) 0.0161(19) 0.0004(14) -0.0009(15) 0.0010(14)
C8 0.019(2) 0.0097(17) 0.024(2) 0.0022(15) -0.0030(17) -0.0005(16)
F9 0.0367(16) 0.0641(18) 0.0194(13) 0.0208(14) 0.0083(11) -0.0052(12)
C10 0.042(3) 0.045(3) 0.013(2) 0.011(2) 0.000(2) 0.004(2)
C11 0.016(2) 0.0088(17) 0.020(2) -0.0030(14) -0.0049(15) 0.0067(16)
C12 0.022(2) 0.0152(19) 0.0164(19) 0.0029(16) -0.0017(16) -0.0031(16)
C13 0.019(2) 0.0161(19) 0.0142(18) 0.0001(15) -0.0046(16) 0.0067(16)
C14 0.021(2) 0.056(3) 0.028(2) -0.014(2) 0.000(2) 0.019(2)
C15 0.023(2) 0.0117(17) 0.017(2) 0.0039(15) 0.0030(16) 0.0021(16)
C16 0.015(2) 0.0126(17) 0.0127(18) 0.0040(15) -0.0019(15) -0.0037(15)
C17 0.017(2) 0.0123(18) 0.021(2) 0.0044(15) 0.0048(16) 0.0078(16)
C18 0.021(2) 0.0159(19) 0.031(2) 0.0002(17) -0.0025(18) 0.0052(17)
C20 0.023(2) 0.0197(19) 0.024(2) 0.0019(17) 0.0018(18) -0.0067(17)
C21 0.024(2) 0.026(2) 0.036(3) 0.0029(18) 0.0035(19) 0.0012(19)
C22 0.028(2) 0.020(2) 0.027(2) -0.0005(18) 0.0115(19) -0.0010(18)
C24 0.019(2) 0.0101(18) 0.020(2) -0.0019(15) -0.0001(16) 0.0010(16)
C25 0.020(2) 0.0138(18) 0.021(2) 0.0005(15) -0.0016(17) 0.0001(16)
C26 0.018(2) 0.0118(17) 0.0110(18) 0.0011(15) 0.0026(15) -0.0031(15)
C27 0.042(3) 0.031(2) 0.021(2) -0.012(2) -0.012(2) 0.008(2)
C28 0.032(3) 0.027(2) 0.017(2) 0.0180(19) -0.0038(18) -0.0020(18)
C29 0.022(2) 0.037(2) 0.018(2) 0.0094(19) -0.0060(17) 0.0050(18)
C30 0.032(2) 0.015(2) 0.017(2) -0.0017(17) 0.0016(17) -0.0042(16)
C31 0.029(2) 0.0149(19) 0.018(2) 0.0018(16) -0.0012(17) 0.0008(16)
C32 0.021(2) 0.027(2) 0.020(2) -0.0013(17) 0.0007(17) 0.0027(17)
C33 0.032(3) 0.033(3) 0.043(3) -0.018(2) -0.012(2) 0.018(2)
C34 0.024(2) 0.020(2) 0.021(2) -0.0020(17) -0.0071(17) 0.0016(16)
C36 0.041(3) 0.025(2) 0.038(3) 0.005(2) 0.019(2) -0.004(2)
C37 0.032(3) 0.022(2) 0.025(2) 0.0139(19) 0.0028(19) 0.0093(18)
C38 0.025(2) 0.0161(19) 0.027(2) 0.0069(17) 0.0036(18) 0.0028(17)
C39 0.026(2) 0.017(2) 0.023(2) -0.0080(17) -0.0017(18) 0.0064(17)
C40 0.025(2) 0.0112(19) 0.022(2) -0.0015(15) -0.0049(17) 0.0019(16)
C41 0.043(3) 0.019(2) 0.033(3) 0.015(2) 0.016(2) 0.0075(19)
C42 0.029(3) 0.018(2) 0.030(2) -0.0038(17) -0.0054(19) 0.0036(18)
C43 0.027(2) 0.023(2) 0.028(2) -0.0023(17) -0.0120(18) 0.0100(18)
C44 0.021(2) 0.0147(18) 0.018(2) 0.0049(16) 0.0009(16) 0.0015(16)
C45 0.025(2) 0.052(3) 0.025(2) 0.001(2) 0.0050(19) 0.004(2)
C46 0.025(2) 0.032(2) 0.018(2) 0.0093(19) 0.0044(18) -0.0019(18)
C47 0.019(2) 0.025(2) 0.022(2) 0.0065(17) -0.0032(17) -0.0106(17)
C48 0.024(2) 0.025(2) 0.029(2) -0.0084(17) -0.0070(19) 0.0040(18)
C49 0.042(3) 0.024(2) 0.018(2) -0.009(2) -0.0027(19) 0.0031(17)
C50 0.037(3) 0.024(2) 0.045(3) -0.001(2) -0.021(2) 0.016(2)
C51 0.018(2) 0.0153(17) 0.0177(19) 0.0031(16) -0.0013(16) 0.0014(16)
C53 0.018(2) 0.034(2) 0.051(3) 0.007(2) 0.011(2) 0.012(2)
Br1 0.0312(3) 0.0219(2) 0.0202(2) 0.00174(17) -0.00065(17) 0.00158(17)
F1 0.020(2) 0.017(2) 0.017(2) 0.0033(17) -0.0078(17) -0.0003(16)
F2 0.012(2) 0.017(2) 0.015(2) 0.0074(18) 0.0063(18) 0.0008(19)

loop_
_atom_type_symbol
_atom_type_scat_dispersion_real
_atom_type_scat_dispersion_imag
_atom_type_scat_source
_atom_type_scat_dispersion_source
C 0.00347 0.00161 'International Tables Volume C Table 6.1.1.4 (pp. 500-502)' 'Henke, Gullikson and Davis, At. Data and Nucl. Data Tables, 1993, 54, 2'
Br -0.28346 2.55990 'International Tables Volume C Table 6.1.1.4 (pp. 500-502)' 'Henke, Gullikson and Davis, At. Data and Nucl. Data Tables, 1993, 54, 2'
F 0.01794 0.01033 'International Tables Volume C Table 6.1.1.4 (pp. 500-502)' 'Henke, Gullikson and Davis, At. Data and Nucl. Data Tables, 1993, 54, 2'
H 0.00000 0.00000 'International Tables Volume C Table 6.1.1.4 (pp. 500-502)' 'Henke, Gullikson and Davis, At. Data and Nucl. Data Tables, 1993, 54, 2'
P 0.10434 0.09671 'International Tables Volume C Table 6.1.1.4 (pp. 500-502)' 'Henke, Gullikson and Davis, At. Data and Nucl. Data Tables, 1993, 54, 2'
Pd -0.98845 1.01473 'International Tables Volume C Table 6.1.1.4 (pp. 500-502)' 'Henke, Gullikson and Davis, At. Data and Nucl. Data Tables, 1993, 54, 2'

loop_
_geom_angle_atom_site_label_1
_geom_angle_atom_site_label_2
_geom_angle_atom_site_label_3
_geom_angle
P4 Pd1 P3 178.57(4)
C7 Pd1 P3 90.42(10)
C7 Pd1 P4 90.75(10)
Br1 Pd1 P3 89.66(3)
Br1 Pd1 P4 89.16(3)
Br1 Pd1 C7 179.62(10)
C11 P3 Pd1 117.82(12)
C17 P3 Pd1 108.40(12)
C17 P3 C11 105.49(17)
C26 P3 Pd1 116.56(12)
C26 P3 C11 102.35(16)
C26 P3 C17 105.01(17)
C13 P4 Pd1 115.14(12)
C16 P4 Pd1 109.38(12)
C16 P4 C13 107.97(16)
C24 P4 Pd1 115.90(12)
C24 P4 C13 103.37(17)
C24 P4 C16 104.25(16)
C44 C7 Pd1 121.8(3)
C51 C7 Pd1 120.9(3)
C51 C7 C44 117.3(3)
C24 C8 C20 119.6(3)
C29 C10 F6 120.5(4)
C46 C10 F6 120.0(4)
C46 C10 C29 119.6(4)
C18 C11 P3 123.5(3)
C31 C11 P3 117.3(3)
C31 C11 C18 119.1(3)
C47 C12 C16 120.4(4)
C32 C13 P4 120.7(3)
C42 C13 P4 120.3(3)
C42 C13 C32 118.9(4)
C45 C14 C33 120.4(4)
C39 C15 C26 120.7(3)
C12 C16 P4 117.7(3)
C38 C16 P4 123.2(3)
C38 C16 C12 119.1(3)
C21 C17 P3 119.6(3)
C22 C17 P3 121.3(3)
C22 C17 C21 119.0(4)
C50 C18 C11 120.0(4)
C30 C20 C8 120.8(4)
C53 C21 C17 119.9(4)
C36 C22 C17 120.3(4)
C8 C24 P4 122.2(3)
C25 C24 P4 118.2(3)
C25 C24 C8 119.1(3)
C34 C25 C24 120.1(3)
C15 C26 P3 120.3(3)
C40 C26 P3 121.0(3)
C40 C26 C15 118.6(3)
C50 C27 C49 120.6(4)
C47 C28 C37 120.3(4)
C10 C29 F5 119.6(3)
C44 C29 F5 120.3(4)
C44 C29 C10 120.1(4)
C34 C30 C20 120.4(4)
C49 C31 C11 119.5(4)
C45 C32 C13 120.4(4)
C42 C33 C14 119.6(4)
C30 C34 C25 120.0(4)
C41 C36 C22 120.5(4)
C38 C37 C28 120.6(4)
C37 C38 C16 120.1(4)
C48 C39 C15 120.0(4)
C43 C40 C26 120.0(3)
C53 C41 C36 120.2(4)
C33 C42 C13 120.5(4)
C48 C43 C40 121.0(4)
C29 C44 C7 121.7(4)
C32 C45 C14 120.1(4)
C10 C46 F9 119.5(4)
C51 C46 F9 120.4(4)
C51 C46 C10 120.1(4)
C28 C47 C12 119.5(4)
C43 C48 C39 119.7(4)
C31 C49 C27 121.0(4)
C27 C50 C18 119.8(4)
C46 C51 C7 121.3(4)
C41 C53 C21 120.1(4)

loop_
_geom_bond_atom_site_label_1
_geom_bond_atom_site_label_2
_geom_bond_distance
Pd1 P3 2.3184(9)
Pd1 P4 2.3281(9)
Pd1 C7 2.020(4)
Pd1 Br1 2.4768(5)
P3 C11 1.819(4)
P3 C17 1.820(4)
P3 C26 1.815(4)
P4 C13 1.824(4)
P4 C16 1.820(4)
P4 C24 1.824(4)
F5 C29 1.343(4)
F6 C10 1.356(5)
C7 C44 1.375(5)
C7 C51 1.391(5)
C8 C20 1.386(5)
C8 C24 1.399(5)
F9 C46 1.352(4)
C10 C29 1.364(6)
C10 C46 1.376(6)
C11 C18 1.388(5)
C11 C31 1.403(5)
C12 C16 1.393(5)
C12 C47 1.393(5)
C13 C32 1.384(5)
C13 C42 1.395(5)
C14 C33 1.382(7)
C14 C45 1.373(6)
C15 C26 1.402(5)
C15 C39 1.381(5)
C16 C38 1.395(5)
C17 C21 1.385(6)
C17 C22 1.395(6)
C18 C50 1.403(6)
C20 C30 1.363(6)
C21 C53 1.392(6)
C22 C36 1.384(6)
C24 C25 1.398(5)
C25 C34 1.386(5)
C26 C40 1.394(5)
C27 C49 1.353(6)
C27 C50 1.378(7)
C28 C37 1.372(6)
C28 C47 1.387(6)
C29 C44 1.385(5)
C30 C34 1.383(5)
C31 C49 1.395(5)
C32 C45 1.388(6)
C33 C42 1.385(6)
C36 C41 1.356(6)
C37 C38 1.384(5)
C39 C48 1.382(5)
C40 C43 1.382(5)
C41 C53 1.383(7)
C43 C48 1.377(5)
C44 F1 1.382(5)
C46 C51 1.377(5)
C51 F2 1.371(6)
